data_1555793
loop_
_publ_author_name
'Seo, Boram'
'Kim, Ya Gob'
'Lee, Phil Ho'

_publ_section_title
;
 Synthesis of Isothiazole via the Rhodium-Catalyzed Transannulation of
 1,2,3-Thiadiazoles with Nitriles.
;
_journal_issue 19
_journal_name_full 'Organic letters'
_journal_page_first 5050
_journal_page_last 5053
_journal_paper_doi 10.1021/acs.orglett.6b02499
_journal_volume 18
_journal_year 2016
_chemical_formula_moiety C30H22Br2N2O4S2
_chemical_formula_sum 'C30 H22 Br2 N2 O4 S2'
_chemical_formula_weight 698.43
_space_group_crystal_system triclinic
_space_group_IT_number 1
_space_group_name_Hall 'P 1'
_space_group_name_H-M_alt 'P 1'
_atom_sites_solution_hydrogens geom
_audit_creation_method SHELXL-2013
_cell_angle_alpha 80.790(8)
_cell_angle_beta 71.850(8)
_cell_angle_gamma 65.087(7)
_cell_formula_units_Z 1
_cell_length_a 7.9207(11)
_cell_length_b 9.0758(12)
_cell_length_c 11.1924(15)
_cell_measurement_reflns_used 20099
_cell_measurement_temperature 170(2)
_cell_measurement_theta_max 28.461
_cell_measurement_theta_min 1.916
_cell_volume 693.02(17)
_computing_cell_refinement 'Bruker APEX II'
_computing_data_collection 'Bruker APEX II'
_computing_data_reduction 'Bruker APEX II'
_computing_molecular_graphics 'SHELXL-2013 (Sheldrick, 2013)'
_computing_publication_material 'Bruker SHELXTL'
_computing_structure_refinement 'SHELXL-2013 (Sheldrick, 2013)'
_computing_structure_solution 'SHELXL-2013 (Sheldrick, 2013)'
_diffrn_ambient_temperature 170(2)
_diffrn_measured_fraction_theta_full 0.999
_diffrn_measured_fraction_theta_max 0.985
_diffrn_measurement_device_type multi-scan
_diffrn_measurement_method 'not measured'
_diffrn_radiation_type MoK\a
_diffrn_radiation_wavelength 0.71073
_diffrn_reflns_av_R_equivalents 0.0584
_diffrn_reflns_av_unetI/netI 0.0733
_diffrn_reflns_Laue_measured_fraction_full 0.999
_diffrn_reflns_Laue_measured_fraction_max 0.985
_diffrn_reflns_limit_h_max 10
_diffrn_reflns_limit_h_min -10
_diffrn_reflns_limit_k_max 12
_diffrn_reflns_limit_k_min -12
_diffrn_reflns_limit_l_max 15
_diffrn_reflns_limit_l_min -14
_diffrn_reflns_number 20099
_diffrn_reflns_point_group_measured_fraction_full 0.999
_diffrn_reflns_point_group_measured_fraction_max 0.985
_diffrn_reflns_theta_full 25.242
_diffrn_reflns_theta_max 28.461
_diffrn_reflns_theta_min 1.916
_diffrn_source 'fine-focus sealed tube'
_exptl_absorpt_coefficient_mu 3.116
_exptl_absorpt_correction_T_max 0.732
_exptl_absorpt_correction_T_min 0.408
_exptl_absorpt_correction_type multi-scan
_exptl_absorpt_process_details 'SADABS V2012/1 (Bruker AXS Inc.)'
_exptl_crystal_colour colourless
_exptl_crystal_density_diffrn 1.674
_exptl_crystal_description needle
_exptl_crystal_F_000 350
_exptl_crystal_size_max 0.300
_exptl_crystal_size_mid 0.280
_exptl_crystal_size_min 0.100
_refine_diff_density_max 0.395
_refine_diff_density_min -0.555
_refine_diff_density_rms 0.079
_refine_ls_abs_structure_details
;
 Refined as an inversion twin.
;
_refine_ls_abs_structure_Flack 0.51(3)
_refine_ls_extinction_method none
_refine_ls_goodness_of_fit_ref 1.008
_refine_ls_hydrogen_treatment constr
_refine_ls_matrix_type full
_refine_ls_number_parameters 364
_refine_ls_number_reflns 6809
_refine_ls_number_restraints 87
_refine_ls_restrained_S_all 1.004
_refine_ls_R_factor_all 0.0783
_refine_ls_R_factor_gt 0.0435
_refine_ls_shift/su_max 0.014
_refine_ls_shift/su_mean 0.002
_refine_ls_structure_factor_coef Fsqd
_refine_ls_weighting_details 'w=1/[\s^2^(Fo^2^)+(0.0355P)^2^] where P=(Fo^2^+2Fc^2^)/3'
_refine_ls_weighting_scheme calc
_refine_ls_wR_factor_gt 0.0848
_refine_ls_wR_factor_ref 0.0968
_reflns_Friedel_coverage 1.000
_reflns_Friedel_fraction_full 0.999
_reflns_Friedel_fraction_max 0.985
_reflns_number_gt 4438
_reflns_number_total 6809
_reflns_threshold_expression 'I > 2\s(I)'
_cod_data_source_file ol6b02499_si_003.cif
_cod_data_source_block SBR-2185
_cod_database_code 1555793
_shelx_space_group_comment
;
The symmetry employed for this shelxl refinement is uniquely defined
by the following loop, which should always be used as a source of
symmetry information in preference to the above space-group names.
They are only intended as comments.
;
_shelx_estimated_absorpt_t_min 0.455
_shelx_estimated_absorpt_t_max 0.746
_shelxl_version_number 2013-4

loop_
_space_group_symop_operation_xyz
'x, y, z'

loop_
_atom_site_label
_atom_site_type_symbol
_atom_site_fract_x
_atom_site_fract_y
_atom_site_fract_z
_atom_site_U_iso_or_equiv
_atom_site_adp_type
_atom_site_occupancy
_atom_site_site_symmetry_order
_atom_site_calc_flag
_atom_site_refinement_flags_posn
_atom_site_refinement_flags_adp
Br1 Br 0.48314(13) -0.66943(11) -0.65899(8) 0.0468(5) Uani 1 1 d . .
Br2 Br -0.23894(13) 1.10114(11) 0.76785(8) 0.0451(5) Uani 1 1 d . .
C1 C 0.438(3) -0.492(2) -0.5613(16) 0.034(4) Uani 1 1 d . .
C2 C 0.501(3) -0.531(2) -0.4524(16) 0.032(4) Uani 1 1 d . .
H2 H 0.5651 -0.6403 -0.4267 0.038 Uiso 1 1 calc R U
C3 C 0.465(2) -0.3998(19) -0.3828(16) 0.029(4) Uani 1 1 d . .
H3 H 0.5113 -0.4212 -0.3103 0.034 Uiso 1 1 calc R U
C4 C 0.365(3) -0.240(2) -0.4172(16) 0.024(4) Uani 1 1 d . U
C5 C 0.302(2) -0.209(2) -0.5258(16) 0.027(4) Uani 1 1 d . U
H5 H 0.2407 -0.0996 -0.5531 0.033 Uiso 1 1 calc R U
C6 C 0.329(2) -0.3384(18) -0.5965(14) 0.031(3) Uani 1 1 d . U
H6 H 0.2731 -0.3190 -0.6643 0.038 Uiso 1 1 calc R U
C7 C 0.315(3) -0.103(2) -0.3440(16) 0.024(4) Uani 1 1 d . .
C8 C 0.299(2) -0.097(2) -0.2115(15) 0.022(4) Uani 1 1 d . U
C9 C 0.252(3) 0.056(2) -0.1821(16) 0.028(4) Uani 1 1 d . .
C10 C 0.318(2) -0.237(2) -0.1247(16) 0.026(4) Uani 1 1 d . U
C11 C 0.503(2) -0.415(2) 0.0115(15) 0.059(5) Uani 1 1 d . .
H11A H 0.5073 -0.3843 0.0911 0.070 Uiso 1 1 calc R U
H11B H 0.3967 -0.4530 0.0315 0.070 Uiso 1 1 calc R U
C12 C 0.675(3) -0.540(3) -0.039(2) 0.096(8) Uani 1 1 d . .
H12A H 0.7832 -0.5119 -0.0424 0.144 Uiso 1 1 calc R U
H12B H 0.6810 -0.5591 -0.1243 0.144 Uiso 1 1 calc R U
H12C H 0.6849 -0.6394 0.0135 0.144 Uiso 1 1 calc R U
C13 C 0.191(3) 0.134(2) -0.0561(17) 0.026(4) Uani 1 1 d . .
C14 C 0.104(2) 0.070(2) 0.0531(16) 0.028(4) Uani 1 1 d . U
H14 H 0.0893 -0.0287 0.0522 0.034 Uiso 1 1 calc R U
C15 C 0.039(2) 0.149(2) 0.1629(17) 0.029(4) Uani 1 1 d . U
H15 H -0.0176 0.1013 0.2377 0.035 Uiso 1 1 calc R U
C16 C 0.052(3) 0.297(2) 0.1712(16) 0.025(4) Uani 1 1 d . U
C17 C 0.142(3) 0.358(2) 0.0572(17) 0.032(4) Uani 1 1 d . .
H17 H 0.1548 0.4573 0.0571 0.038 Uiso 1 1 calc R U
C18 C 0.214(2) 0.278(2) -0.0558(17) 0.031(4) Uani 1 1 d . U
H18 H 0.2774 0.3206 -0.1307 0.037 Uiso 1 1 calc R U
C19 C -0.003(3) 0.370(2) 0.2878(16) 0.026(4) Uani 1 1 d . .
C20 C -0.055(2) 0.529(2) 0.3239(15) 0.024(4) Uani 1 1 d . U
C21 C -0.075(3) 0.535(2) 0.4531(17) 0.031(4) Uani 1 1 d . U
C22 C -0.079(2) 0.673(2) 0.2300(15) 0.027(4) Uani 1 1 d . .
C23 C -0.253(2) 0.8338(17) 0.0827(14) 0.039(4) Uani 1 1 d . .
H23A H -0.3122 0.8160 0.0233 0.047 Uiso 1 1 calc R U
H23B H -0.1297 0.8429 0.0337 0.047 Uiso 1 1 calc R U
C24 C -0.391(3) 0.993(2) 0.154(2) 0.056(4) Uani 1 1 d . .
H24A H -0.3222 1.0221 0.1985 0.085 Uiso 1 1 calc R U
H24B H -0.5019 0.9755 0.2145 0.085 Uiso 1 1 calc R U
H24C H -0.4378 1.0803 0.0936 0.085 Uiso 1 1 calc R U
C25 C -0.116(3) 0.677(2) 0.5269(17) 0.028(4) Uani 1 1 d . .
C26 C -0.061(3) 0.649(2) 0.6369(16) 0.035(4) Uani 1 1 d . .
H26 H 0.0106 0.5408 0.6608 0.042 Uiso 1 1 calc R U
C27 C -0.1049(19) 0.7688(18) 0.7106(14) 0.032(4) Uani 1 1 d . U
H27 H -0.0773 0.7436 0.7900 0.038 Uiso 1 1 calc R U
C28 C -0.191(2) 0.931(2) 0.6724(15) 0.027(4) Uani 1 1 d . U
C29 C -0.254(3) 0.960(2) 0.5662(17) 0.032(4) Uani 1 1 d . U
H29 H -0.3257 1.0694 0.5433 0.038 Uiso 1 1 calc R U
C30 C -0.218(2) 0.839(2) 0.4931(14) 0.032(4) Uani 1 1 d . .
H30 H -0.2613 0.8631 0.4193 0.038 Uiso 1 1 calc R U
N1 N 0.281(2) 0.0401(19) -0.4055(13) 0.033(4) Uani 1 1 d . .
N2 N -0.047(2) 0.392(2) 0.5165(14) 0.036(4) Uani 1 1 d . .
O1 O 0.2194(19) -0.3164(17) -0.0982(12) 0.041(3) Uani 1 1 d . .
O2 O 0.4623(17) -0.2732(15) -0.0727(11) 0.046(3) Uani 1 1 d . .
O3 O 0.0136(18) 0.7525(17) 0.2129(11) 0.036(3) Uani 1 1 d . .
O4 O -0.2152(16) 0.6948(14) 0.1750(10) 0.031(3) Uani 1 1 d . .
S1 S 0.2302(7) 0.1842(6) -0.3111(4) 0.0364(13) Uani 1 1 d . .
S2 S 0.0103(7) 0.2503(6) 0.4223(4) 0.0384(13) Uani 1 1 d . .

loop_
_atom_site_aniso_label
_atom_site_aniso_U_11
_atom_site_aniso_U_22
_atom_site_aniso_U_33
_atom_site_aniso_U_23
_atom_site_aniso_U_13
_atom_site_aniso_U_12
Br1 0.0598(13) 0.0339(12) 0.0495(12) -0.0166(10) -0.0173(10) -0.0142(10)
Br2 0.0583(13) 0.0342(12) 0.0452(12) -0.0137(9) -0.0166(10) -0.0145(10)
C1 0.039(6) 0.029(6) 0.037(6) -0.021(4) -0.002(3) -0.016(4)
C2 0.047(7) 0.012(4) 0.033(5) -0.004(3) -0.017(4) -0.004(3)
C3 0.036(9) 0.017(8) 0.036(8) -0.013(6) -0.013(7) -0.008(7)
C4 0.024(4) 0.024(4) 0.024(4) -0.0004(14) -0.0066(17) -0.009(2)
C5 0.028(4) 0.027(4) 0.027(4) -0.0008(14) -0.0077(17) -0.011(2)
C6 0.034(4) 0.031(4) 0.030(4) -0.0028(13) -0.0093(16) -0.0127(19)
C7 0.037(6) 0.015(4) 0.028(5) -0.001(3) -0.016(3) -0.012(4)
C8 0.023(4) 0.021(4) 0.023(4) -0.0005(13) -0.0072(16) -0.0086(19)
C9 0.028(9) 0.025(10) 0.031(9) -0.008(7) -0.012(7) -0.005(7)
C10 0.026(4) 0.026(4) 0.026(4) -0.0013(14) -0.0070(17) -0.010(2)
C11 0.046(9) 0.074(12) 0.062(9) 0.048(8) -0.030(7) -0.037(9)
C12 0.117(16) 0.042(10) 0.081(11) 0.017(8) -0.040(11) 0.015(10)
C13 0.029(5) 0.016(5) 0.032(6) -0.004(3) -0.012(3) -0.004(3)
C14 0.029(4) 0.028(4) 0.029(4) -0.0010(14) -0.0078(17) -0.012(2)
C15 0.030(4) 0.028(4) 0.029(4) -0.0003(13) -0.0066(16) -0.013(2)
C16 0.025(4) 0.025(4) 0.026(4) -0.0009(14) -0.0069(17) -0.010(2)
C17 0.045(6) 0.014(5) 0.040(6) -0.005(3) -0.009(4) -0.016(4)
C18 0.032(4) 0.030(4) 0.031(4) -0.0009(13) -0.0077(17) -0.013(2)
C19 0.029(9) 0.019(9) 0.034(9) 0.003(7) -0.012(7) -0.014(7)
C20 0.025(4) 0.023(4) 0.025(4) -0.0005(13) -0.0076(16) -0.0091(19)
C21 0.031(5) 0.031(5) 0.031(5) -0.0009(14) -0.0084(18) -0.012(2)
C22 0.035(6) 0.019(5) 0.022(5) -0.010(3) -0.002(3) -0.008(4)
C23 0.072(9) 0.015(6) 0.037(6) 0.001(5) -0.035(6) -0.010(6)
C24 0.065(8) 0.029(7) 0.056(8) 0.004(5) -0.008(6) -0.008(6)
C25 0.037(6) 0.019(5) 0.026(5) -0.006(3) -0.004(3) -0.013(4)
C26 0.057(7) 0.015(5) 0.030(5) 0.002(3) -0.019(4) -0.006(4)
C27 0.034(4) 0.031(4) 0.030(4) -0.0027(13) -0.0092(16) -0.0121(19)
C28 0.027(4) 0.027(4) 0.027(4) -0.0004(14) -0.0071(17) -0.011(2)
C29 0.032(4) 0.031(4) 0.032(4) -0.0009(14) -0.0084(18) -0.012(2)
C30 0.034(9) 0.042(10) 0.017(7) 0.008(6) -0.012(6) -0.011(8)
N1 0.048(9) 0.019(8) 0.035(8) 0.005(6) -0.028(7) -0.007(7)
N2 0.055(9) 0.026(9) 0.031(8) -0.002(7) -0.012(7) -0.018(7)
O1 0.058(7) 0.037(7) 0.039(6) -0.003(5) -0.008(5) -0.032(6)
O2 0.039(6) 0.033(6) 0.060(7) 0.030(5) -0.019(5) -0.017(5)
O3 0.046(7) 0.040(7) 0.034(6) 0.016(5) -0.020(5) -0.028(6)
O4 0.039(6) 0.030(5) 0.036(5) 0.001(4) -0.025(4) -0.015(5)
S1 0.064(4) 0.024(3) 0.026(2) 0.004(2) -0.021(2) -0.018(3)
S2 0.059(3) 0.015(3) 0.046(3) 0.001(2) -0.026(2) -0.010(2)

loop_
_atom_type_symbol
_atom_type_description
_atom_type_scat_dispersion_real
_atom_type_scat_dispersion_imag
_atom_type_scat_source
C C 0.0033 0.0016 'International Tables Vol C Tables 4.2.6.8 and 6.1.1.4'
H H 0.0000 0.0000 'International Tables Vol C Tables 4.2.6.8 and 6.1.1.4'
N N 0.0061 0.0033 'International Tables Vol C Tables 4.2.6.8 and 6.1.1.4'
O O 0.0106 0.0060 'International Tables Vol C Tables 4.2.6.8 and 6.1.1.4'
S S 0.1246 0.1234 'International Tables Vol C Tables 4.2.6.8 and 6.1.1.4'
Br Br -0.2901 2.4595 'International Tables Vol C Tables 4.2.6.8 and 6.1.1.4'

loop_
_geom_angle_atom_site_label_1
_geom_angle_atom_site_label_2
_geom_angle_atom_site_label_3
_geom_angle
C6 C1 C2 124.6(15)
C6 C1 Br1 117.3(12)
C2 C1 Br1 117.8(13)
C1 C2 C3 116.6(16)
C1 C2 H2 121.7
C3 C2 H2 121.7
C4 C3 C2 121.8(16)
C4 C3 H3 119.1
C2 C3 H3 119.1
C3 C4 C5 118.9(16)
C3 C4 C7 123.4(15)
C5 C4 C7 117.7(16)
C4 C5 C6 121.2(17)
C4 C5 H5 119.4
C6 C5 H5 119.4
C1 C6 C5 116.4(15)
C1 C6 H6 121.8
C5 C6 H6 121.8
N1 C7 C4 116.3(15)
N1 C7 C8 114.1(15)
C4 C7 C8 129.6(16)
C9 C8 C10 126.4(16)
C9 C8 C7 110.1(16)
C10 C8 C7 123.3(16)
C8 C9 C13 131.9(18)
C8 C9 S1 110.6(14)
C13 C9 S1 116.9(14)
O1 C10 O2 121.0(17)
O1 C10 C8 127.1(17)
O2 C10 C8 111.9(14)
C12 C11 O2 112.5(15)
C12 C11 H11A 109.1
O2 C11 H11A 109.1
C12 C11 H11B 109.1
O2 C11 H11B 109.1
H11A C11 H11B 107.8
C11 C12 H12A 109.5
C11 C12 H12B 109.5
H12A C12 H12B 109.5
C11 C12 H12C 109.5
H12A C12 H12C 109.5
H12B C12 H12C 109.5
C14 C13 C18 120.8(18)
C14 C13 C9 120.9(17)
C18 C13 C9 118.2(17)
C15 C14 C13 119.4(18)
C15 C14 H14 120.3
C13 C14 H14 120.3
C14 C15 C16 123.6(17)
C14 C15 H15 118.2
C16 C15 H15 118.2
C17 C16 C15 114.8(17)
C17 C16 C19 122.8(17)
C15 C16 C19 122.0(17)
C18 C17 C16 122.9(17)
C18 C17 H17 118.5
C16 C17 H17 118.5
C17 C18 C13 118.5(17)
C17 C18 H18 120.8
C13 C18 H18 120.8
C16 C19 C20 134.2(17)
C16 C19 S2 119.8(14)
C20 C19 S2 105.6(13)
C21 C20 C19 111.9(16)
C21 C20 C22 125.7(17)
C19 C20 C22 122.3(15)
N2 C21 C20 114.7(17)
N2 C21 C25 116.5(16)
C20 C21 C25 128.8(17)
O3 C22 O4 127.1(17)
O3 C22 C20 121.9(16)
O4 C22 C20 110.9(14)
O4 C23 C24 109.2(12)
O4 C23 H23A 109.8
C24 C23 H23A 109.8
O4 C23 H23B 109.8
C24 C23 H23B 109.8
H23A C23 H23B 108.3
C23 C24 H24A 109.5
C23 C24 H24B 109.5
H24A C24 H24B 109.5
C23 C24 H24C 109.5
H24A C24 H24C 109.5
H24B C24 H24C 109.5
C26 C25 C30 117.3(15)
C26 C25 C21 119.6(16)
C30 C25 C21 123.0(16)
C27 C26 C25 122.5(17)
C27 C26 H26 118.8
C25 C26 H26 118.8
C26 C27 C28 120.5(15)
C26 C27 H27 119.7
C28 C27 H27 119.7
C29 C28 C27 117.3(16)
C29 C28 Br2 120.8(13)
C27 C28 Br2 121.7(12)
C30 C29 C28 122.1(18)
C30 C29 H29 118.9
C28 C29 H29 118.9
C29 C30 C25 119.7(15)
C29 C30 H30 120.2
C25 C30 H30 120.2
C7 N1 S1 110.9(12)
C21 N2 S2 110.3(13)
C10 O2 C11 117.8(12)
C22 O4 C23 115.6(12)
N1 S1 C9 94.3(8)
N2 S2 C19 97.4(9)

loop_
_geom_bond_atom_site_label_1
_geom_bond_atom_site_label_2
_geom_bond_distance
Br1 C1 1.941(15)
Br2 C28 1.859(16)
C1 C6 1.36(2)
C1 C2 1.40(3)
C2 C3 1.41(2)
C2 H2 0.9500
C3 C4 1.39(2)
C3 H3 0.9500
C4 C5 1.40(2)
C4 C7 1.45(3)
C5 C6 1.43(2)
C5 H5 0.9500
C6 H6 0.9500
C7 N1 1.33(2)
C7 C8 1.46(2)
C8 C9 1.34(3)
C8 C10 1.45(2)
C9 C13 1.53(3)
C9 S1 1.708(18)
C10 O1 1.22(2)
C10 O2 1.34(2)
C11 C12 1.38(3)
C11 O2 1.450(19)
C11 H11A 0.9900
C11 H11B 0.9900
C12 H12A 0.9800
C12 H12B 0.9800
C12 H12C 0.9800
C13 C14 1.38(2)
C13 C18 1.39(3)
C14 C15 1.37(2)
C14 H14 0.9500
C15 C16 1.41(3)
C15 H15 0.9500
C16 C17 1.41(2)
C16 C19 1.42(3)
C17 C18 1.39(2)
C17 H17 0.9500
C18 H18 0.9500
C19 C20 1.42(3)
C19 S2 1.712(17)
C20 C21 1.41(2)
C20 C22 1.52(3)
C21 N2 1.34(2)
C21 C25 1.51(3)
C22 O3 1.19(2)
C22 O4 1.33(2)
C23 O4 1.485(18)
C23 C24 1.55(2)
C23 H23A 0.9900
C23 H23B 0.9900
C24 H24A 0.9800
C24 H24B 0.9800
C24 H24C 0.9800
C25 C26 1.38(2)
C25 C30 1.40(2)
C26 C27 1.33(2)
C26 H26 0.9500
C27 C28 1.40(2)
C27 H27 0.9500
C28 C29 1.37(2)
C29 C30 1.36(3)
C29 H29 0.9500
C30 H30 0.9500
N1 S1 1.649(16)
N2 S2 1.617(16)
